data_2014956
loop_
_publ_author_name
'Jian-Fang Lou'
'Yan-Tuan Li'
'Zhi-Yong Wu'
'Da-Qi Wang'
'Jian-Min Dou'

_publ_section_title
;
 <i>trans</i>-\m-Oxamido-<i>N</i>,<i>N</i>'-diethanoato-bis[diaquacopper(II)]
 dihydrate
;
_journal_coeditor_code AV1246
_journal_issue 8
_journal_name_full 'Acta Crystallographica Section C'
_journal_page_first m400
_journal_page_last m402
_journal_paper_doi 10.1107/S0108270105019529
_journal_volume 61
_journal_year 2005
_chemical_formula_iupac '[Cu2 (C6 H4 N2 O6) (H2 O)4], 2H2 O'
_chemical_formula_moiety 'C6 H12 Cu2 N2 O10, 2H2 O'
_chemical_formula_sum 'C6 H16 Cu2 N2 O12'
_chemical_formula_weight 435.31
_chemical_name_common
;
trans-\m-Oxamido-N,N'-diethanoato-bis[diaquacopper(II)] dihydrate
;
_chemical_name_systematic
;
trans-{\m-2,2'-[(1,2-dioxoethane-1,2-
diyl)diimino]diethanoato}bis[diaquacopper(II)] dihydrate
;
_space_group_IT_number 2
_symmetry_cell_setting triclinic
_symmetry_space_group_name_Hall '-P 1'
_symmetry_space_group_name_H-M 'P -1'
_atom_sites_solution_hydrogens geom
_atom_sites_solution_primary direct
_atom_sites_solution_secondary difmap
_cell_angle_alpha 73.693(14)
_cell_angle_beta 87.795(14)
_cell_angle_gamma 67.342(14)
_cell_formula_units_Z 1
_cell_length_a 6.870(6)
_cell_length_b 7.283(7)
_cell_length_c 7.929(7)
_cell_measurement_reflns_used 1696
_cell_measurement_temperature 293(2)
_cell_measurement_theta_max 27.6
_cell_measurement_theta_min 2.68
_cell_volume 350.3(6)
_computing_cell_refinement 'SMART [or SAINT?] (Bruker, 2000)'
_computing_data_collection 'SMART (Bruker, 2000)'
_computing_data_reduction SAINT
_computing_molecular_graphics 'ORTEP-3 for Windows (Farrugia, 1997)'
_computing_publication_material 'WinGX (Farrugia, 1999)'
_computing_structure_refinement 'SHELXL97 (Sheldrick, 1997)'
_computing_structure_solution 'SHELXS97 (Sheldrick, 1997)'
_diffrn_ambient_temperature 293(2)
_diffrn_measured_fraction_theta_full 0.966
_diffrn_measured_fraction_theta_max 0.966
_diffrn_measurement_device_type 'Bruker APEX area-detector'
_diffrn_measurement_method '\f and \w'
_diffrn_radiation_monochromator graphite
_diffrn_radiation_source 'fine-focus sealed tube'
_diffrn_radiation_type MoK\a
_diffrn_radiation_wavelength 0.71073
_diffrn_reflns_av_R_equivalents 0.0206
_diffrn_reflns_av_sigmaI/netI 0.0336
_diffrn_reflns_limit_h_max 8
_diffrn_reflns_limit_h_min -5
_diffrn_reflns_limit_k_max 9
_diffrn_reflns_limit_k_min -7
_diffrn_reflns_limit_l_max 10
_diffrn_reflns_limit_l_min -9
_diffrn_reflns_number 2108
_diffrn_reflns_theta_full 27.04
_diffrn_reflns_theta_max 27.04
_diffrn_reflns_theta_min 2.68
_diffrn_standards_decay_% 0
_diffrn_standards_interval_time 0
_diffrn_standards_number 0
_exptl_absorpt_coefficient_mu 3.103
_exptl_absorpt_correction_T_max 0.689
_exptl_absorpt_correction_T_min 0.578
_exptl_absorpt_correction_type multi-scan
_exptl_absorpt_process_details '(SADABS; Bruker, 2000)'
_exptl_crystal_colour green
_exptl_crystal_density_diffrn 2.064
_exptl_crystal_density_method 'not measured'
_exptl_crystal_description block
_exptl_crystal_F_000 220
_exptl_crystal_size_max 0.19
_exptl_crystal_size_mid 0.15
_exptl_crystal_size_min 0.12
_refine_diff_density_max 0.366
_refine_diff_density_min -0.674
_refine_ls_extinction_method none
_refine_ls_goodness_of_fit_ref 1.062
_refine_ls_hydrogen_treatment constr
_refine_ls_matrix_type full
_refine_ls_number_parameters 100
_refine_ls_number_reflns 1541
_refine_ls_number_restraints 0
_refine_ls_restrained_S_all 1.062
_refine_ls_R_factor_all 0.0263
_refine_ls_R_factor_gt 0.0256
_refine_ls_shift/su_max 0.001
_refine_ls_shift/su_mean 0.000
_refine_ls_structure_factor_coef Fsqd
_refine_ls_weighting_details 'calc w=1/[\s^2^(Fo^2^)+(0.0378P)^2^+0.2235P] where P=(Fo^2^+2Fc^2^)/3'
_refine_ls_weighting_scheme calc
_refine_ls_wR_factor_gt 0.0708
_refine_ls_wR_factor_ref 0.0714
_reflns_number_gt 1431
_reflns_number_total 1541
_reflns_threshold_expression I>2\s(I)
_cod_data_source_file av1246.cif
_cod_data_source_block I
_cod_depositor_comments
;
The following automatic conversions were performed:
'_symmetry_cell_setting' value 'Triclinic' changed to 'triclinic'
according to '/home/saulius/struct/CIF-dictionaries/cif_core.dic'
dictionary named 'cif_core.dic' version 2.4.1 from 2010-06-29.

Automatic conversion script
Id: cif_fix_enum 1527 2010-12-29 10:47:43Z saulius 

The following automatic conversions were performed:

'_symmetry_cell_setting' value 'Triclinic' changed to 'triclinic'
according to /home/saulius/struct/CIF-dictionaries/cif_core.dic
dictionary named 'cif_core.dic' version 2.4.1 from 2010-06-29.

Automatic conversion script
Id: cif_fix_values 1715 2011-07-08 13:25:40Z adriana 
;
_cod_database_code 2014956
_cod_database_fobs_code 2014956

loop_
_symmetry_equiv_pos_as_xyz
'x, y, z'
'-x, -y, -z'

loop_
_atom_site_label
_atom_site_fract_x
_atom_site_fract_y
_atom_site_fract_z
_atom_site_U_iso_or_equiv
_atom_site_adp_type
_atom_site_calc_flag
_atom_site_refinement_flags
_atom_site_occupancy
_atom_site_disorder_assembly
_atom_site_disorder_group
_atom_site_type_symbol
Cu 0.73780(4) 0.53068(4) 0.23673(3) 0.02237(12) Uani d . 1 . . Cu
N1 0.5643(3) 0.3828(3) 0.3331(2) 0.0211(3) Uani d . 1 . . N
O1 0.6915(3) 0.1363(3) -0.0072(2) 0.0354(4) Uani d . 1 . . O
O2 0.7700(2) 0.3790(2) 0.05608(19) 0.0245(3) Uani d . 1 . . O
O3 0.3581(2) 0.3369(2) 0.5671(2) 0.0249(3) Uani d . 1 . . O
O4 1.0407(3) 0.2828(3) 0.4064(2) 0.0341(4) Uani d . 1 . . O
H4A 1.1313 0.3194 0.4430 0.080 Uiso d . 1 . . H
H4B 1.1098 0.1724 0.3769 0.080 Uiso d . 1 . . H
O5 0.8686(3) 0.7155(3) 0.1139(3) 0.0448(5) Uani d . 1 . . O
H5A 0.7987 0.8538 0.0747 0.080 Uiso d . 1 . . H
H5B 0.9862 0.6955 0.0661 0.080 Uiso d . 1 . . H
O6 0.8870(4) 0.0693(3) 0.6909(3) 0.0485(5) Uani d . 1 . . O
H6A 0.8721 0.1767 0.6101 0.080 Uiso d . 1 . . H
H6B 0.8289 0.1020 0.7812 0.080 Uiso d . 1 . . H
C1 0.6828(3) 0.2479(3) 0.0875(3) 0.0220(4) Uani d . 1 . . C
C2 0.5565(3) 0.2321(3) 0.2499(3) 0.0229(4) Uani d . 1 . . C
H2A 0.4111 0.2615 0.2157 0.027 Uiso calc R 1 . . H
H2B 0.6175 0.0932 0.3308 0.027 Uiso calc R 1 . . H
C3 0.4756(3) 0.4182(3) 0.4734(2) 0.0196(4) Uani d . 1 . . C

loop_
_atom_site_aniso_label
_atom_site_aniso_U_11
_atom_site_aniso_U_22
_atom_site_aniso_U_33
_atom_site_aniso_U_12
_atom_site_aniso_U_13
_atom_site_aniso_U_23
Cu 0.02759(17) 0.02631(18) 0.02251(16) -0.01714(12) 0.01307(10) -0.01307(11)
N1 0.0244(8) 0.0259(9) 0.0209(8) -0.0150(7) 0.0091(6) -0.0121(7)
O1 0.0557(11) 0.0344(9) 0.0301(8) -0.0253(8) 0.0195(8) -0.0216(7)
O2 0.0296(8) 0.0260(7) 0.0235(7) -0.0142(6) 0.0123(6) -0.0122(6)
O3 0.0290(8) 0.0325(8) 0.0265(7) -0.0211(6) 0.0145(6) -0.0168(6)
O4 0.0290(8) 0.0378(9) 0.0419(9) -0.0150(7) 0.0017(7) -0.0183(8)
O5 0.0502(11) 0.0271(9) 0.0649(13) -0.0236(8) 0.0396(10) -0.0177(8)
O6 0.0663(13) 0.0440(11) 0.0344(9) -0.0193(10) 0.0200(9) -0.0156(8)
C1 0.0255(9) 0.0224(9) 0.0190(9) -0.0086(8) 0.0058(7) -0.0087(7)
C2 0.0285(10) 0.0261(10) 0.0219(9) -0.0157(8) 0.0093(8) -0.0127(8)
C3 0.0202(9) 0.0223(9) 0.0203(9) -0.0105(7) 0.0043(7) -0.0094(7)

loop_
_atom_type_symbol
_atom_type_description
_atom_type_scat_dispersion_real
_atom_type_scat_dispersion_imag
_atom_type_scat_source
C C 0.0033 0.0016 'International Tables Vol C Tables 4.2.6.8 and 6.1.1.4'
H H 0.0000 0.0000 'International Tables Vol C Tables 4.2.6.8 and 6.1.1.4'
N N 0.0061 0.0033 'International Tables Vol C Tables 4.2.6.8 and 6.1.1.4'
O O 0.0106 0.0060 'International Tables Vol C Tables 4.2.6.8 and 6.1.1.4'
Cu Cu 0.3201 1.2651 'International Tables Vol C Tables 4.2.6.8 and 6.1.1.4'

loop_
_geom_angle_atom_site_label_1
_geom_angle_atom_site_label_2
_geom_angle_atom_site_label_3
_geom_angle_site_symmetry_1
_geom_angle_site_symmetry_3
_geom_angle
_geom_angle_publ_flag
N1 Cu O2 . . 82.22(8) yes
N1 Cu O3 . 2_666 83.85(8) yes
N1 Cu O4 . . 94.39(10) yes
N1 Cu O5 . . 169.86(9) yes
O2 Cu O3 . 2_666 165.42(7) yes
O2 Cu O4 . . 93.80(8) yes
O3 Cu O4 2_666 . 91.50(9) yes
O5 Cu O2 . . 96.84(10) yes
O5 Cu O3 . 2_666 96.13(9) yes
O5 Cu O4 . . 95.75(11) yes
C2 N1 Cu . . 117.22(14) ?
C3 N1 Cu . . 116.19(14) ?
C3 N1 C2 . . 126.44(18) ?
C1 O2 Cu . . 115.06(13) ?
C3 O3 Cu . 2_666 109.13(13) ?
Cu O4 H4A . . 120.22 ?
Cu O4 H4B . . 119.42 ?
H4A O4 H4B . . 107.08 ?
Cu O5 H5A . . 123.07 ?
Cu O5 H5B . . 132.88 ?
H5A O5 H5B . . 103.02 ?
H6A O6 H6B . . 109.7 ?
O1 C1 O2 . . 123.9(2) ?
O1 C1 C2 . . 118.4(2) ?
O2 C1 C2 . . 117.69(17) ?
N1 C2 C1 . . 107.46(17) ?
N1 C2 H2A . . 110.2 ?
C1 C2 H2A . . 110.2 ?
N1 C2 H2B . . 110.2 ?
C1 C2 H2B . . 110.2 ?
H2A C2 H2B . . 108.5 ?
O3 C3 N1 . . 129.27(18) ?
O3 C3 C3 . 2_666 118.8(2) ?
N1 C3 C3 . 2_666 112.0(2) ?

loop_
_geom_bond_atom_site_label_1
_geom_bond_atom_site_label_2
_geom_bond_site_symmetry_2
_geom_bond_distance
_geom_bond_publ_flag
Cu N1 . 1.903(2) yes
Cu O2 . 1.999(2) yes
Cu O3 2_666 2.015(2) yes
Cu O4 . 2.314(2) yes
Cu O5 . 1.922(2) yes
N1 C2 . 1.448(3) ?
N1 C3 . 1.289(3) yes
O1 C1 . 1.237(3) ?
O2 C1 . 1.276(3) ?
O3 C3 . 1.277(3) yes
O3 Cu 2_666 2.015(2) ?
O4 H4A . 0.8531 ?
O4 H4B . 0.8539 ?
O5 H5A . 0.897 ?
O5 H5B . 0.8568 ?
O6 H6A . 0.833 ?
O6 H6B . 0.8541 ?
C1 C2 . 1.527(3) ?
C2 H2A . 0.9700 ?
C2 H2B . 0.9700 ?
C3 C3 2_666 1.521(4) ?

loop_
_geom_hbond_atom_site_label_D
_geom_hbond_atom_site_label_H
_geom_hbond_atom_site_label_A
_geom_hbond_site_symmetry_A
_geom_hbond_distance_DH
_geom_hbond_distance_HA
_geom_hbond_distance_DA
_geom_hbond_angle_DHA
_geom_hbond_publ_flag
O4 H4A O3 1_655 0.8531 1.938 2.773(3) 166.13 yes
O5 H5A O1 1_565 0.897 1.821 2.713(4) 172.33 yes
O5 H5B O2 2_765 0.8568 1.873 2.721(3) 169.73 yes
O6 H6B O1 1_556 0.8541 1.923 2.770(3) 171.16 yes

loop_
_geom_torsion_atom_site_label_1
_geom_torsion_atom_site_label_2
_geom_torsion_atom_site_label_3
_geom_torsion_atom_site_label_4
_geom_torsion_site_symmetry_1
_geom_torsion_site_symmetry_4
_geom_torsion
O5 Cu N1 C3 . . -93.3(4)
O2 Cu N1 C3 . . -178.61(17)
O3 Cu N1 C3 2_666 . -2.89(16)
O4 Cu N1 C3 . . 88.15(17)
O5 Cu N1 C2 . . 90.9(4)
O2 Cu N1 C2 . . 5.58(15)
O3 Cu N1 C2 2_666 . -178.70(16)
O4 Cu N1 C2 . . -87.66(16)
N1 Cu O2 C1 . . -4.95(15)
O5 Cu O2 C1 . . -174.78(15)
O3 Cu O2 C1 2_666 . -22.1(3)
O4 Cu O2 C1 . . 88.97(16)
Cu O2 C1 O1 . . -177.96(18)
Cu O2 C1 C2 . . 3.4(2)
C3 N1 C2 C1 . . 179.6(2)
Cu N1 C2 C1 . . -5.1(2)
O1 C1 C2 N1 . . -177.80(19)
O2 C1 C2 N1 . . 0.9(3)
Cu O3 C3 N1 2_666 . -177.80(19)
Cu O3 C3 C3 2_666 2_666 2.0(3)
C2 N1 C3 O3 . . -2.3(4)
Cu N1 C3 O3 . . -177.68(18)
C2 N1 C3 C3 . 2_666 177.8(2)
Cu N1 C3 C3 . 2_666 2.5(3)
